data_4502124
loop_
_publ_author_name
'Adarsh, N. N.'
'Sahoo, Pathik'
'Dastidar, Parthasarathi'

_publ_section_title
;
 Is a Crystal Engineering Approach Useful in Designing Metallogels? A Case
 Study
;
_journal_issue 11
_journal_name_full 'Crystal Growth &amp; Design'
_journal_page_first 4976
_journal_paper_doi 10.1021/cg101078f
_journal_volume 10
_journal_year 2010
_chemical_formula_sum 'C21 H18 Co N4 O7'
_chemical_formula_weight 497.32
_chemical_name_systematic
; 
 ? 
;
_space_group_IT_number 2
_symmetry_cell_setting triclinic
_symmetry_space_group_name_Hall '-P 1'
_symmetry_space_group_name_H-M 'P -1'
_atom_sites_solution_hydrogens geom
_atom_sites_solution_primary direct
_atom_sites_solution_secondary difmap
_audit_creation_method SHELXL-97
_cell_angle_alpha 84.727(5)
_cell_angle_beta 76.275(5)
_cell_angle_gamma 82.535(5)
_cell_formula_units_Z 1
_cell_length_a 5.883(3)
_cell_length_b 8.621(4)
_cell_length_c 12.088(6)
_cell_measurement_temperature 298(2)
_cell_volume 589.3(5)
_computing_cell_refinement 'Bruker Apex II'
_computing_data_collection 'Bruker Apex II'
_computing_data_reduction SAINT
_computing_molecular_graphics 'Mercury 2.3'
_computing_publication_material Shelxl-97
_computing_structure_refinement 'SHELXL-97 (Sheldrick, 1997)'
_computing_structure_solution 'SHELXS-97 (Sheldrick, 1990)'
_diffrn_ambient_temperature 298(2)
_diffrn_detector_area_resol_mean 3
_diffrn_measured_fraction_theta_full 0.985
_diffrn_measured_fraction_theta_max 0.985
_diffrn_measurement_device_type 'Bruker Apex II'
_diffrn_measurement_method 'Omega scan'
_diffrn_radiation_monochromator graphite
_diffrn_radiation_source 'fine-focus sealed tube'
_diffrn_radiation_type MoK\a
_diffrn_radiation_wavelength 0.71073
_diffrn_reflns_av_R_equivalents 0.0539
_diffrn_reflns_av_sigmaI/netI 0.0823
_diffrn_reflns_limit_h_max 6
_diffrn_reflns_limit_h_min -6
_diffrn_reflns_limit_k_max 9
_diffrn_reflns_limit_k_min -9
_diffrn_reflns_limit_l_max 13
_diffrn_reflns_limit_l_min -13
_diffrn_reflns_number 3322
_diffrn_reflns_theta_full 22.81
_diffrn_reflns_theta_max 22.81
_diffrn_reflns_theta_min 1.74
_exptl_absorpt_coefficient_mu 0.775
_exptl_absorpt_correction_T_max 0.9477
_exptl_absorpt_correction_T_min 0.8358
_exptl_absorpt_correction_type multi-scan
_exptl_absorpt_process_details sadabs
_exptl_crystal_colour pink
_exptl_crystal_density_diffrn 1.401
_exptl_crystal_density_method 'not measured'
_exptl_crystal_description block
_exptl_crystal_F_000 255
_exptl_crystal_size_max 0.24
_exptl_crystal_size_mid 0.14
_exptl_crystal_size_min 0.07
_refine_diff_density_max 3.078
_refine_diff_density_min -0.966
_refine_diff_density_rms 0.265
_refine_ls_extinction_method none
_refine_ls_goodness_of_fit_ref 1.369
_refine_ls_hydrogen_treatment constr
_refine_ls_matrix_type full
_refine_ls_number_parameters 152
_refine_ls_number_reflns 1585
_refine_ls_number_restraints 0
_refine_ls_restrained_S_all 1.369
_refine_ls_R_factor_all 0.1725
_refine_ls_R_factor_gt 0.1582
_refine_ls_shift/su_max 0.039
_refine_ls_shift/su_mean 0.001
_refine_ls_structure_factor_coef Fsqd
_refine_ls_weighting_details 'calc w=1/[\s^2^(Fo^2^)+(0.1988P)^2^+6.1401P] where P=(Fo^2^+2Fc^2^)/3'
_refine_ls_weighting_scheme calc
_refine_ls_wR_factor_gt 0.3940
_refine_ls_wR_factor_ref 0.4078
_reflns_number_gt 1326
_reflns_number_total 1585
_reflns_threshold_expression >2sigma(I)
_cod_data_source_file cg101078f_si_002.cif
_cod_data_source_block 6
_cod_original_sg_symbol_H-M P-1
_cod_database_code 4502124

loop_
_symmetry_equiv_pos_as_xyz
'x, y, z'
'-x, -y, -z'

loop_
_atom_site_label
_atom_site_type_symbol
_atom_site_fract_x
_atom_site_fract_y
_atom_site_fract_z
_atom_site_U_iso_or_equiv
_atom_site_adp_type
_atom_site_occupancy
_atom_site_symmetry_multiplicity
_atom_site_calc_flag
_atom_site_refinement_flags
Co1 Co 1.0000 1.0000 0.0000 0.0245(11) Uani 1 2 d S
N1 N 0.986(2) 0.7646(14) 0.0841(10) 0.037(3) Uani 1 1 d .
C2 C 1.167(3) 0.659(2) 0.0661(15) 0.051(5) Uani 1 1 d .
H2 H 1.3021 0.6859 0.0140 0.061 Uiso 1 1 calc R
C3 C 1.175(3) 0.516(2) 0.1157(16) 0.051(5) Uani 1 1 d .
H3 H 1.3125 0.4466 0.1017 0.061 Uiso 1 1 calc R
C4 C 0.969(3) 0.4726(19) 0.1903(15) 0.048(4) Uani 1 1 d .
H4 H 0.9640 0.3721 0.2256 0.057 Uiso 1 1 calc R
C5 C 0.776(2) 0.5802(17) 0.2101(13) 0.034(4) Uani 1 1 d .
C6 C 0.788(3) 0.7235(18) 0.1519(13) 0.039(4) Uani 1 1 d .
H6 H 0.6522 0.7944 0.1600 0.047 Uiso 1 1 calc R
N7 N 0.569(2) 0.5354(14) 0.2894(11) 0.040(3) Uani 1 1 d .
H7 H 0.5632 0.4368 0.3074 0.048 Uiso 1 1 calc R
C8 C 0.387(3) 0.6300(19) 0.3368(13) 0.042(4) Uani 1 1 d .
O9 O 0.368(2) 0.7727(13) 0.3145(11) 0.069(4) Uani 1 1 d .
C10 C 0.187(3) 0.5617(17) 0.4223(12) 0.033(4) Uani 1 1 d .
C11 C 0.197(3) 0.4034(19) 0.4545(19) 0.073(7) Uani 1 1 d .
H11 H 0.3285 0.3351 0.4251 0.087 Uiso 1 1 calc R
C12 C 0.001(4) 0.653(2) 0.4663(18) 0.079(8) Uani 1 1 d .
H12 H -0.0046 0.7598 0.4453 0.095 Uiso 1 1 calc R
O13 O 1.231(3) 0.9070(17) -0.1352(14) 0.012(3) Uiso 0.50 1 d P
O14 O 1.393(4) 0.810(3) -0.3027(19) 0.050(6) Uiso 0.50 1 d P
C15 C 1.008(6) 0.954(4) -0.264(3) 0.040(7) Uiso 0.50 1 d P
C16 C 1.217(7) 1.085(4) 0.187(3) 0.053(9) Uiso 0.50 1 d P
O17 O 1.282(3) 1.0308(18) 0.0670(13) 0.016(4) Uiso 0.50 1 d P
O18 O 1.355(4) 1.143(3) 0.219(2) 0.057(6) Uiso 0.50 1 d P
C19 C 1.207(6) 0.890(4) -0.193(3) 0.046(8) Uiso 0.50 1 d P
O20 O 1.574(7) 1.011(5) -0.478(3) 0.110(13) Uani 0.50 1 d P

loop_
_atom_site_aniso_label
_atom_site_aniso_U_11
_atom_site_aniso_U_22
_atom_site_aniso_U_33
_atom_site_aniso_U_23
_atom_site_aniso_U_13
_atom_site_aniso_U_12
Co1 0.0110(15) 0.0294(17) 0.0248(16) 0.0151(11) 0.0062(10) -0.0028(11)
N1 0.021(7) 0.037(7) 0.037(7) 0.023(6) 0.010(5) 0.002(6)
C2 0.036(10) 0.062(12) 0.047(10) 0.010(9) 0.005(8) -0.012(9)
C3 0.032(9) 0.043(10) 0.065(12) 0.007(9) 0.003(8) 0.009(8)
C4 0.044(10) 0.031(9) 0.055(11) 0.012(8) 0.007(8) -0.001(8)
C5 0.026(8) 0.027(8) 0.039(9) 0.018(7) 0.005(7) -0.009(7)
C6 0.035(9) 0.033(9) 0.040(9) 0.011(7) -0.004(7) 0.010(7)
N7 0.029(7) 0.025(7) 0.050(8) 0.021(6) 0.011(6) 0.003(6)
C8 0.044(10) 0.034(9) 0.036(9) 0.017(8) 0.004(7) -0.001(8)
O9 0.069(9) 0.027(7) 0.075(9) 0.025(6) 0.034(7) 0.008(6)
C10 0.032(9) 0.028(8) 0.029(8) 0.020(7) 0.005(7) -0.004(7)
C11 0.056(12) 0.023(9) 0.096(15) 0.032(9) 0.044(11) 0.018(8)
C12 0.076(15) 0.034(10) 0.083(15) 0.031(10) 0.045(12) 0.014(10)
O20 0.13(4) 0.10(3) 0.09(3) 0.02(2) 0.00(2) -0.07(3)

loop_
_atom_type_symbol
_atom_type_description
_atom_type_scat_dispersion_real
_atom_type_scat_dispersion_imag
_atom_type_scat_source
C C 0.0033 0.0016 'International Tables Vol C Tables 4.2.6.8 and 6.1.1.4'
Co Co 0.3494 0.9721 'International Tables Vol C Tables 4.2.6.8 and 6.1.1.4'
N N 0.0061 0.0033 'International Tables Vol C Tables 4.2.6.8 and 6.1.1.4'
O O 0.0106 0.0060 'International Tables Vol C Tables 4.2.6.8 and 6.1.1.4'
H H 0.0000 0.0000 'International Tables Vol C Tables 4.2.6.8 and 6.1.1.4'

loop_
_geom_angle_atom_site_label_1
_geom_angle_atom_site_label_2
_geom_angle_atom_site_label_3
_geom_angle
_geom_angle_site_symmetry_1
_geom_angle_site_symmetry_3
O13 Co1 O13 179.999(1) 2_775 .
O13 Co1 O17 91.5(6) 2_775 .
O13 Co1 O17 88.5(6) . .
O13 Co1 O17 88.5(6) 2_775 2_775
O13 Co1 O17 91.5(6) . 2_775
O17 Co1 O17 179.999(1) . 2_775
O13 Co1 N1 91.3(5) 2_775 .
O13 Co1 N1 88.7(5) . .
O17 Co1 N1 90.4(5) . .
O17 Co1 N1 89.6(5) 2_775 .
O13 Co1 N1 88.7(5) 2_775 2_775
O13 Co1 N1 91.3(5) . 2_775
O17 Co1 N1 89.6(5) . 2_775
O17 Co1 N1 90.4(5) 2_775 2_775
N1 Co1 N1 179.999(2) . 2_775
C2 N1 C6 117.8(13) . .
C2 N1 Co1 121.7(10) . .
C6 N1 Co1 120.5(9) . .
N1 C2 C3 125.3(15) . .
N1 C2 H2 117.3 . .
C3 C2 H2 117.3 . .
C2 C3 C4 117.3(16) . .
C2 C3 H3 121.3 . .
C4 C3 H3 121.3 . .
C5 C4 C3 118.7(15) . .
C5 C4 H4 120.7 . .
C3 C4 H4 120.7 . .
C4 C5 C6 118.6(13) . .
C4 C5 N7 117.9(13) . .
C6 C5 N7 123.5(13) . .
N1 C6 C5 122.0(13) . .
N1 C6 H6 119.0 . .
C5 C6 H6 119.0 . .
C8 N7 C5 126.1(13) . .
C8 N7 H7 116.9 . .
C5 N7 H7 116.9 . .
O9 C8 N7 123.4(15) . .
O9 C8 C10 117.9(14) . .
N7 C8 C10 118.7(14) . .
C12 C10 C11 118.6(14) . .
C12 C10 C8 119.6(14) . .
C11 C10 C8 121.8(14) . .
C10 C11 C12 118.6(15) . 2_566
C10 C11 H11 120.7 . .
C12 C11 H11 120.7 2_566 .
C10 C12 C11 122.7(16) . 2_566
C10 C12 H12 118.6 . .
C11 C12 H12 118.6 2_566 .
C19 O13 Co1 128(3) . .
C16 C15 C19 104(3) 2_775 .
O18 C16 C15 122(3) . 2_775
O18 C16 O17 118(3) . .
C15 C16 O17 119(3) 2_775 .
C16 O17 Co1 115.1(17) . .
O13 C19 C15 135(4) . .
O13 C19 O14 128(4) . .
C15 C19 O14 94(2) . .

loop_
_geom_bond_atom_site_label_1
_geom_bond_atom_site_label_2
_geom_bond_distance
_geom_bond_site_symmetry_2
Co1 O13 2.015(16) 2_775
Co1 O13 2.015(16) .
Co1 O17 2.067(15) .
Co1 O17 2.067(15) 2_775
Co1 N1 2.187(11) .
Co1 N1 2.187(11) 2_775
N1 C2 1.30(2) .
N1 C6 1.329(19) .
C2 C3 1.32(2) .
C2 H2 0.9300 .
C3 C4 1.40(2) .
C3 H3 0.9300 .
C4 C5 1.36(2) .
C4 H4 0.9300 .
C5 C6 1.37(2) .
C5 N7 1.434(18) .
C6 H6 0.9300 .
N7 C8 1.30(2) .
N7 H7 0.8600 .
C8 O9 1.232(19) .
C8 C10 1.51(2) .
C10 C12 1.30(2) .
C10 C11 1.38(2) .
C11 C12 1.43(2) 2_566
C11 H11 0.9300 .
C12 C11 1.43(2) 2_566
C12 H12 0.9300 .
O13 C19 0.77(3) .
O14 C19 1.65(4) .
C15 C16 1.48(5) 2_775
C15 C19 1.63(5) .
C16 O18 1.16(4) .
C16 C15 1.48(5) 2_775
C16 O17 1.51(4) .
O20 O20 1.16(7) 2_874

loop_
_geom_hbond_atom_site_label_D
_geom_hbond_atom_site_label_H
_geom_hbond_atom_site_label_A
_geom_hbond_distance_DH
_geom_hbond_distance_HA
_geom_hbond_distance_DA
_geom_hbond_angle_DHA
_geom_hbond_site_symmetry_A
N7 H7 O14 0.86 2.11 2.95(3) 163.5 2_765
